data_1554330
loop_
_publ_author_name
'Yang, Wenlong'
'Kazemi, Rezvan R.'
'Karunathilake, Nelum'
'Catalano, Vincent J.'
'Alpuche-Aviles, Mario A.'
'Chalifoux, Wesley A.'

_publ_section_title
;
 Expanding the scope of peropyrenes and teropyrenes through a facile
 InCl3-catalyzed multifold alkyne benzannulation
;
_journal_issue 15
_journal_name_full 'Organic Chemistry Frontiers'
_journal_page_first 2288
_journal_paper_doi 10.1039/C8QO00389K
_journal_volume 5
_journal_year 2018
_chemical_formula_sum 'C66 H78 O2'
_chemical_formula_weight 903.28
_space_group_crystal_system triclinic
_space_group_IT_number 2
_space_group_name_Hall '-P 1'
_space_group_name_H-M_alt 'P -1'
_atom_sites_solution_hydrogens geom
_audit_creation_method SHELXL-2014/7
_audit_update_record
;
2018-03-01 deposited with the CCDC.
2018-05-10 downloaded from the CCDC.
;
_cell_angle_alpha 70.214(5)
_cell_angle_beta 75.507(5)
_cell_angle_gamma 73.496(5)
_cell_formula_units_Z 2
_cell_length_a 12.134(3)
_cell_length_b 13.857(4)
_cell_length_c 17.116(4)
_cell_measurement_reflns_used 2286
_cell_measurement_temperature 100(2)
_cell_measurement_theta_max 20.73
_cell_measurement_theta_min 2.36
_cell_volume 2558.3(11)
_computing_cell_refinement 'Bruker SAINT'
_computing_data_collection 'Bruker APEX2'
_computing_data_reduction 'Bruker SAINT'
_computing_molecular_graphics 'Bruker SHELXTL'
_computing_publication_material 'Bruker SHELXTL'
_computing_structure_refinement 'SHELXL-2014/7 (Sheldrick, 2014)'
_computing_structure_solution 'SHELXS-97 (Sheldrick 2008)'
_diffrn_ambient_temperature 100(2)
_diffrn_measured_fraction_theta_full 0.997
_diffrn_measured_fraction_theta_max 0.983
_diffrn_measurement_device_type 'Bruker APEX-II CCD'
_diffrn_measurement_method '\f and \w scans'
_diffrn_radiation_type MoK\a
_diffrn_radiation_wavelength 0.71073
_diffrn_reflns_av_R_equivalents 0.1182
_diffrn_reflns_av_unetI/netI 0.0997
_diffrn_reflns_Laue_measured_fraction_full 0.997
_diffrn_reflns_Laue_measured_fraction_max 0.983
_diffrn_reflns_limit_h_max 14
_diffrn_reflns_limit_h_min -14
_diffrn_reflns_limit_k_max 16
_diffrn_reflns_limit_k_min -16
_diffrn_reflns_limit_l_max 20
_diffrn_reflns_limit_l_min -20
_diffrn_reflns_number 44928
_diffrn_reflns_point_group_measured_fraction_full 0.997
_diffrn_reflns_point_group_measured_fraction_max 0.983
_diffrn_reflns_theta_full 25.242
_diffrn_reflns_theta_max 25.403
_diffrn_reflns_theta_min 1.283
_exptl_absorpt_coefficient_mu 0.068
_exptl_absorpt_correction_T_max 0.7452
_exptl_absorpt_correction_T_min 0.6996
_exptl_absorpt_correction_type multi-scan
_exptl_absorpt_process_details SADABS
_exptl_crystal_colour red
_exptl_crystal_density_diffrn 1.173
_exptl_crystal_description Block
_exptl_crystal_F_000 980
_exptl_crystal_size_max 0.086
_exptl_crystal_size_mid 0.072
_exptl_crystal_size_min 0.063
_refine_diff_density_max 0.397
_refine_diff_density_min -0.328
_refine_diff_density_rms 0.053
_refine_ls_extinction_method none
_refine_ls_goodness_of_fit_ref 1.006
_refine_ls_hydrogen_treatment constr
_refine_ls_matrix_type full
_refine_ls_number_parameters 641
_refine_ls_number_reflns 9269
_refine_ls_number_restraints 48
_refine_ls_restrained_S_all 1.022
_refine_ls_R_factor_all 0.1305
_refine_ls_R_factor_gt 0.0604
_refine_ls_shift/su_max 0.000
_refine_ls_shift/su_mean 0.000
_refine_ls_structure_factor_coef Fsqd
_refine_ls_weighting_details 'w=1/[\s^2^(Fo^2^)+(0.0618P)^2^+0.6363P] where P=(Fo^2^+2Fc^2^)/3'
_refine_ls_weighting_scheme calc
_refine_ls_wR_factor_gt 0.1323
_refine_ls_wR_factor_ref 0.1658
_reflns_Friedel_coverage 0.000
_reflns_number_gt 5073
_reflns_number_total 9269
_reflns_threshold_expression 'I > 2\s(I)'
_cod_data_source_file c8qo00389k2.cif
_cod_data_source_block wy067_0m
_cod_original_cell_volume 2558.1(11)
_cod_database_code 1554330
_shelx_shelxl_version_number 2014/7
_shelx_space_group_comment
; 
The symmetry employed for this shelxl refinement is uniquely defined 
by the following loop, which should always be used as a source of 
symmetry information in preference to the above space-group names. 
They are only intended as comments. 
;
_shelx_estimated_absorpt_t_min 0.994
_shelx_estimated_absorpt_t_max 0.996

loop_
_space_group_symop_operation_xyz
'x, y, z'
'-x, -y, -z'

loop_
_atom_site_label
_atom_site_type_symbol
_atom_site_fract_x
_atom_site_fract_y
_atom_site_fract_z
_atom_site_U_iso_or_equiv
_atom_site_adp_type
_atom_site_occupancy
_atom_site_site_symmetry_order
_atom_site_calc_flag
_atom_site_refinement_flags_posn
_atom_site_refinement_flags_adp
_atom_site_refinement_flags_occupancy
_atom_site_disorder_assembly
_atom_site_disorder_group
O1 O 0.20123(17) 0.45327(15) 0.06932(12) 0.0286(5) Uani 1 1 d . . . . .
O2 O 0.88425(16) 0.64424(15) 0.63902(12) 0.0272(5) Uani 1 1 d . . . . .
C1 C 0.6110(2) 0.3368(2) 0.24775(18) 0.0250(7) Uani 1 1 d . . . . .
H1A H 0.6173 0.2945 0.2126 0.030 Uiso 1 1 calc R U . . .
C2 C 0.5705(2) 0.4411(2) 0.22011(18) 0.0234(7) Uani 1 1 d . . . . .
H2A H 0.5480 0.4703 0.1661 0.028 Uiso 1 1 calc R U . . .
C3 C 0.5601(2) 0.5102(2) 0.26990(17) 0.0221(6) Uani 1 1 d . . . . .
C4 C 0.5093(2) 0.6188(2) 0.24552(17) 0.0198(6) Uani 1 1 d . . . . .
C5 C 0.4378(2) 0.6672(2) 0.17924(17) 0.0211(6) Uani 1 1 d . . . . .
C6 C 0.4086(2) 0.7733(2) 0.14938(18) 0.0236(7) Uani 1 1 d . . . . .
H6A H 0.3655 0.8033 0.1044 0.028 Uiso 1 1 calc R U . . .
C7 C 0.4392(2) 0.8421(2) 0.18189(17) 0.0234(7) Uani 1 1 d . . . . .
C8 C 0.4080(2) 0.9511(2) 0.15017(17) 0.0234(7) Uani 1 1 d . . . . .
H8A H 0.3701 0.9803 0.1024 0.028 Uiso 1 1 calc R U . . .
C9 C 0.4300(2) 1.0190(2) 0.18577(18) 0.0243(7) Uani 1 1 d . . . . .
C10 C 0.4839(2) 0.9735(2) 0.25606(18) 0.0239(7) Uani 1 1 d . . . . .
H10A H 0.4989 1.0179 0.2822 0.029 Uiso 1 1 calc R U . . .
C11 C 0.5172(2) 0.8644(2) 0.29005(17) 0.0221(6) Uani 1 1 d . . . . .
C12 C 0.5763(2) 0.8187(2) 0.35985(17) 0.0239(7) Uani 1 1 d . . . . .
H12A H 0.5912 0.8643 0.3850 0.029 Uiso 1 1 calc R U . . .
C13 C 0.6130(2) 0.7137(2) 0.39290(17) 0.0225(7) Uani 1 1 d . . . . .
C14 C 0.5880(2) 0.6407(2) 0.35847(17) 0.0208(6) Uani 1 1 d . . . . .
C15 C 0.6150(2) 0.5299(2) 0.39296(17) 0.0211(6) Uani 1 1 d . . . . .
C16 C 0.6472(2) 0.4777(2) 0.47474(17) 0.0232(7) Uani 1 1 d . . . . .
H16A H 0.6469 0.5191 0.5092 0.028 Uiso 1 1 calc R U . . .
C17 C 0.6780(2) 0.3720(2) 0.50453(18) 0.0265(7) Uani 1 1 d . . . . .
H17A H 0.6979 0.3413 0.5593 0.032 Uiso 1 1 calc R U . . .
C18 C 0.6813(2) 0.3054(2) 0.45573(18) 0.0238(7) Uani 1 1 d . . . . .
C19 C 0.7139(3) 0.1964(2) 0.48500(19) 0.0304(7) Uani 1 1 d . . . . .
H19A H 0.7368 0.1652 0.5388 0.036 Uiso 1 1 calc R U . . .
C20 C 0.7142(3) 0.1315(2) 0.43825(19) 0.0345(8) Uani 1 1 d . . . . .
C21 C 0.6793(3) 0.1798(2) 0.36026(18) 0.0285(7) Uani 1 1 d . . . . .
H21A H 0.6792 0.1369 0.3272 0.034 Uiso 1 1 calc R U . . .
C22 C 0.6447(2) 0.2880(2) 0.32856(18) 0.0219(6) Uani 1 1 d . . . . .
C23 C 0.6449(2) 0.3536(2) 0.37633(17) 0.0214(6) Uani 1 1 d . . . . .
C24 C 0.6069(2) 0.4655(2) 0.34602(17) 0.0202(6) Uani 1 1 d . . . . .
C25 C 0.5315(2) 0.6849(2) 0.28595(17) 0.0212(6) Uani 1 1 d . . . . .
C26 C 0.4960(2) 0.7963(2) 0.25282(17) 0.0200(6) Uani 1 1 d . . . . .
C27 C 0.3821(2) 0.6068(2) 0.14900(18) 0.0225(7) Uani 1 1 d . . . . .
C28 C 0.3917(2) 0.6206(2) 0.06363(18) 0.0240(7) Uani 1 1 d . . . . .
H28A H 0.4388 0.6661 0.0243 0.029 Uiso 1 1 calc R U . . .
C29 C 0.3350(2) 0.5701(2) 0.03415(18) 0.0256(7) Uani 1 1 d . . . . .
H29A H 0.3446 0.5795 -0.0246 0.031 Uiso 1 1 calc R U . . .
C30 C 0.2640(2) 0.5054(2) 0.09093(18) 0.0242(7) Uani 1 1 d . . . . .
C31 C 0.2539(2) 0.4893(2) 0.17678(17) 0.0232(7) Uani 1 1 d . . . . .
H31A H 0.2065 0.4439 0.2159 0.028 Uiso 1 1 calc R U . . .
C32 C 0.3126(2) 0.5390(2) 0.20529(18) 0.0240(7) Uani 1 1 d . . . . .
H32A H 0.3057 0.5270 0.2642 0.029 Uiso 1 1 calc R U . . .
C33 C 0.2201(3) 0.4565(2) -0.01703(18) 0.0276(7) Uani 1 1 d . . . . .
H33A H 0.3038 0.4295 -0.0363 0.033 Uiso 1 1 calc R U . . .
H33B H 0.1973 0.5299 -0.0520 0.033 Uiso 1 1 calc R U . . .
C34 C 0.1482(2) 0.3901(2) -0.02615(18) 0.0266(7) Uani 1 1 d . . . . .
H34A H 0.0650 0.4270 -0.0205 0.032 Uiso 1 1 calc R U . . .
H34B H 0.1557 0.3230 0.0196 0.032 Uiso 1 1 calc R U . . .
C35 C 0.1865(3) 0.3672(2) -0.11076(18) 0.0294(7) Uani 1 1 d . . . . .
H35A H 0.1872 0.4345 -0.1559 0.035 Uiso 1 1 calc R U . . .
H35B H 0.2673 0.3245 -0.1137 0.035 Uiso 1 1 calc R U . . .
C36 C 0.1095(3) 0.3096(2) -0.12722(18) 0.0306(7) Uani 1 1 d . . . . .
H36A H 0.1044 0.2443 -0.0805 0.037 Uiso 1 1 calc R U . . .
H36B H 0.0298 0.3543 -0.1289 0.037 Uiso 1 1 calc R U . . .
C37 C 0.1566(3) 0.2826(2) -0.20942(19) 0.0311(7) Uani 1 1 d . . . . .
H37A H 0.2370 0.2397 -0.2074 0.037 Uiso 1 1 calc R U . . .
H37B H 0.1614 0.3487 -0.2554 0.037 Uiso 1 1 calc R U . . .
C38 C 0.0856(3) 0.2230(2) -0.2315(2) 0.0328(8) Uani 1 1 d . . . . .
H38A H 0.1275 0.2038 -0.2836 0.039 Uiso 1 1 calc R U . . .
H38B H 0.0801 0.1569 -0.1857 0.039 Uiso 1 1 calc R U . . .
C39 C -0.0368(3) 0.2850(3) -0.2446(2) 0.0359(8) Uani 1 1 d . . . . .
H39A H -0.0340 0.3595 -0.2741 0.043 Uiso 1 1 calc R U . . .
H39B H -0.0870 0.2820 -0.1889 0.043 Uiso 1 1 calc R U . . .
C40 C -0.0918(3) 0.2452(3) -0.2953(2) 0.0380(8) Uani 1 1 d . . . . .
H40A H -0.1709 0.2896 -0.3011 0.046 Uiso 1 1 calc R U . . .
H40B H -0.0448 0.2535 -0.3525 0.046 Uiso 1 1 calc R U . . .
C41 C -0.1014(3) 0.1317(3) -0.2570(2) 0.0370(8) Uani 1 1 d . . . . .
H41A H -0.1491 0.1229 -0.1999 0.044 Uiso 1 1 calc R U . . .
H41B H -0.0226 0.0866 -0.2511 0.044 Uiso 1 1 calc R U . . .
C42 C -0.1560(3) 0.0962(3) -0.3098(2) 0.0420(9) Uani 1 1 d . . . . .
H42A H -0.1606 0.0224 -0.2828 0.063 Uiso 1 1 calc R U . . .
H42B H -0.2346 0.1397 -0.3148 0.063 Uiso 1 1 calc R U . . .
H42C H -0.1082 0.1034 -0.3660 0.063 Uiso 1 1 calc R U . . .
C43 C 0.3925(2) 1.1386(2) 0.15021(18) 0.0254(7) Uani 1 1 d D . . . .
C44 C 0.4708(3) 1.1957(2) 0.1673(2) 0.0426(9) Uani 1 1 d D . . . .
H44A H 0.4711 1.1750 0.2280 0.064 Uiso 1 1 calc R U . . .
H44B H 0.5505 1.1770 0.1376 0.064 Uiso 1 1 calc R U . . .
H44C H 0.4411 1.2718 0.1473 0.064 Uiso 1 1 calc R U . . .
C45 C 0.2680(3) 1.1739(3) 0.1944(2) 0.0469(10) Uani 1 1 d D . . . .
H45A H 0.2661 1.1526 0.2554 0.070 Uiso 1 1 calc R U . . .
H45B H 0.2431 1.2505 0.1740 0.070 Uiso 1 1 calc R U . . .
H45C H 0.2151 1.1410 0.1822 0.070 Uiso 1 1 calc R U . . .
C46 C 0.3938(3) 1.1723(2) 0.05565(18) 0.0358(8) Uani 1 1 d D . . . .
H46A H 0.3439 1.1364 0.0435 0.054 Uiso 1 1 calc R U . . .
H46B H 0.3644 1.2485 0.0361 0.054 Uiso 1 1 calc R U . . .
H46C H 0.4738 1.1537 0.0265 0.054 Uiso 1 1 calc R U . . .
C47 C 0.6853(2) 0.6836(2) 0.46019(17) 0.0208(6) Uani 1 1 d . . . . .
C48 C 0.8046(2) 0.6435(2) 0.44554(18) 0.0237(7) Uani 1 1 d . . . . .
H48A H 0.8395 0.6260 0.3945 0.028 Uiso 1 1 calc R U . . .
C49 C 0.8744(3) 0.6283(2) 0.50353(17) 0.0243(7) Uani 1 1 d . . . . .
H49A H 0.9561 0.6014 0.4919 0.029 Uiso 1 1 calc R U . . .
C50 C 0.8243(2) 0.6528(2) 0.57818(17) 0.0231(7) Uani 1 1 d . . . . .
C51 C 0.7043(2) 0.6896(2) 0.59527(18) 0.0247(7) Uani 1 1 d . . . . .
H51A H 0.6689 0.7035 0.6476 0.030 Uiso 1 1 calc R U . . .
C52 C 0.6366(2) 0.7061(2) 0.53611(17) 0.0221(7) Uani 1 1 d . . . . .
H52A H 0.5550 0.7333 0.5477 0.027 Uiso 1 1 calc R U . . .
C53 C 1.0089(2) 0.6088(2) 0.62389(18) 0.0282(7) Uani 1 1 d . . . . .
H53A H 1.0438 0.6588 0.5737 0.034 Uiso 1 1 calc R U . . .
H53B H 1.0303 0.5390 0.6139 0.034 Uiso 1 1 calc R U . . .
C54 C 1.0527(2) 0.6022(2) 0.70054(18) 0.0285(7) Uani 1 1 d . . . . .
H54A H 1.1366 0.5678 0.6950 0.034 Uiso 1 1 calc R U . . .
H54B H 1.0111 0.5571 0.7506 0.034 Uiso 1 1 calc R U . . .
C55 C 1.0373(3) 0.7075(2) 0.71520(18) 0.0292(7) Uani 1 1 d . . . . .
H55A H 0.9548 0.7454 0.7149 0.035 Uiso 1 1 calc R U . . .
H55B H 1.0859 0.7501 0.6682 0.035 Uiso 1 1 calc R U . . .
C56 C 1.0707(3) 0.6973(2) 0.79789(18) 0.0314(7) Uani 1 1 d . . . . .
H56A H 1.1498 0.6518 0.8008 0.038 Uiso 1 1 calc R U . . .
H56B H 1.0160 0.6616 0.8448 0.038 Uiso 1 1 calc R U . . .
C57 C 1.0698(3) 0.8008(2) 0.81056(19) 0.0337(8) Uani 1 1 d . . . . .
H57A H 0.9894 0.8444 0.8118 0.040 Uiso 1 1 calc R U . . .
H57B H 1.1202 0.8389 0.7617 0.040 Uiso 1 1 calc R U . . .
C58 C 1.1115(3) 0.7890(2) 0.89074(19) 0.0321(7) Uani 1 1 d . . . . .
H58A H 1.1877 0.7384 0.8929 0.038 Uiso 1 1 calc R U . . .
H58B H 1.0554 0.7591 0.9399 0.038 Uiso 1 1 calc R U . . .
C59 C 1.1244(3) 0.8917(2) 0.89784(19) 0.0319(7) Uani 1 1 d . . . . .
H59A H 1.1834 0.9198 0.8501 0.038 Uiso 1 1 calc R U . . .
H59B H 1.0492 0.9434 0.8929 0.038 Uiso 1 1 calc R U . . .
C60 C 1.1606(3) 0.8805(2) 0.97983(19) 0.0339(8) Uani 1 1 d . . . . .
H60A H 1.2358 0.8288 0.9847 0.041 Uiso 1 1 calc R U . . .
H60B H 1.1017 0.8522 1.0275 0.041 Uiso 1 1 calc R U . . .
C61 C 1.1737(3) 0.9832(2) 0.9876(2) 0.0351(8) Uani 1 1 d . . . . .
H61A H 1.1023 1.0379 0.9751 0.042 Uiso 1 1 calc R U . . .
H61B H 1.1804 0.9727 1.0466 0.042 Uiso 1 1 calc R U . . .
C62 C 1.2782(3) 1.0225(3) 0.9298(2) 0.0422(9) Uani 1 1 d . . . . .
H62A H 1.2813 1.0882 0.9380 0.063 Uiso 1 1 calc R U . . .
H62B H 1.3496 0.9697 0.9426 0.063 Uiso 1 1 calc R U . . .
H62C H 1.2714 1.0349 0.8711 0.063 Uiso 1 1 calc R U . . .
C63 C 0.7524(5) 0.0133(3) 0.4719(2) 0.095(2) Uani 1 1 d D . . . .
C64 C 0.7194(6) -0.0302(6) 0.5605(5) 0.0358(10) Uani 0.491(4) 1 d D U P A 2
H64A H 0.7118 0.0223 0.5892 0.054 Uiso 0.491(4) 1 calc R U P A 2
H64B H 0.6446 -0.0505 0.5719 0.054 Uiso 0.491(4) 1 calc R U P A 2
H64C H 0.7793 -0.0922 0.5813 0.054 Uiso 0.491(4) 1 calc R U P A 2
C65 C 0.9100(5) 0.0012(5) 0.4709(4) 0.0364(11) Uani 0.491(4) 1 d D U P A 2
H65A H 0.9486 0.0282 0.4129 0.055 Uiso 0.491(4) 1 calc R U P A 2
H65B H 0.9171 0.0418 0.5057 0.055 Uiso 0.491(4) 1 calc R U P A 2
H65C H 0.9469 -0.0729 0.4935 0.055 Uiso 0.491(4) 1 calc R U P A 2
C66 C 0.7703(8) -0.0466(7) 0.4127(6) 0.0323(15) Uani 0.491(4) 1 d D U P A 2
H66A H 0.7924 -0.0031 0.3553 0.048 Uiso 0.491(4) 1 calc R U P A 2
H66B H 0.8327 -0.1094 0.4262 0.048 Uiso 0.491(4) 1 calc R U P A 2
H66C H 0.6980 -0.0677 0.4168 0.048 Uiso 0.491(4) 1 calc R U P A 2
C64A C 0.5991(5) -0.0158(5) 0.4976(4) 0.0356(11) Uani 0.509(4) 1 d D U P A -2
H64D H 0.5654 0.0096 0.4459 0.053 Uiso 0.509(4) 1 calc R U P A -2
H64E H 0.6048 -0.0918 0.5211 0.053 Uiso 0.509(4) 1 calc R U P A -2
H64F H 0.5491 0.0199 0.5387 0.053 Uiso 0.509(4) 1 calc R U P A -2
C65A C 0.7714(6) -0.0309(6) 0.5547(5) 0.0357(10) Uani 0.509(4) 1 d D U P A -2
H65D H 0.7306 0.0190 0.5871 0.054 Uiso 0.509(4) 1 calc R U P A -2
H65E H 0.7419 -0.0956 0.5797 0.054 Uiso 0.509(4) 1 calc R U P A -2
H65F H 0.8552 -0.0472 0.5556 0.054 Uiso 0.509(4) 1 calc R U P A -2
C66A C 0.8022(7) -0.0429(7) 0.4102(6) 0.0334(15) Uani 0.509(4) 1 d D U P A -2
H66D H 0.7791 0.0007 0.3559 0.050 Uiso 0.509(4) 1 calc R U P A -2
H66E H 0.8874 -0.0598 0.4042 0.050 Uiso 0.509(4) 1 calc R U P A -2
H66F H 0.7741 -0.1081 0.4283 0.050 Uiso 0.509(4) 1 calc R U P A -2

loop_
_atom_site_aniso_label
_atom_site_aniso_U_11
_atom_site_aniso_U_22
_atom_site_aniso_U_33
_atom_site_aniso_U_23
_atom_site_aniso_U_13
_atom_site_aniso_U_12
O1 0.0345(12) 0.0326(12) 0.0261(12) -0.0101(9) -0.0084(9) -0.0138(10)
O2 0.0233(11) 0.0375(13) 0.0241(11) -0.0098(9) -0.0096(9) -0.0058(9)
C1 0.0228(16) 0.0278(18) 0.0292(17) -0.0133(14) -0.0043(13) -0.0071(13)
C2 0.0212(16) 0.0246(17) 0.0267(16) -0.0092(13) -0.0063(13) -0.0045(13)
C3 0.0189(15) 0.0229(16) 0.0254(16) -0.0075(13) -0.0036(13) -0.0054(13)
C4 0.0174(15) 0.0201(16) 0.0228(15) -0.0067(12) -0.0038(12) -0.0045(12)
C5 0.0222(15) 0.0210(16) 0.0225(15) -0.0082(13) -0.0045(12) -0.0054(12)
C6 0.0267(16) 0.0234(17) 0.0231(16) -0.0057(13) -0.0092(13) -0.0059(13)
C7 0.0225(16) 0.0244(17) 0.0253(16) -0.0068(13) -0.0061(13) -0.0070(13)
C8 0.0266(16) 0.0218(16) 0.0228(16) -0.0038(13) -0.0096(13) -0.0053(13)
C9 0.0235(16) 0.0204(16) 0.0285(17) -0.0072(13) -0.0041(13) -0.0041(13)
C10 0.0256(16) 0.0195(16) 0.0297(17) -0.0114(13) -0.0047(13) -0.0042(13)
C11 0.0230(16) 0.0198(16) 0.0246(16) -0.0086(13) -0.0043(13) -0.0033(13)
C12 0.0284(17) 0.0229(17) 0.0252(16) -0.0097(13) -0.0091(13) -0.0056(13)
C13 0.0206(16) 0.0241(17) 0.0255(16) -0.0093(13) -0.0061(13) -0.0045(13)
C14 0.0204(15) 0.0216(16) 0.0214(15) -0.0071(13) -0.0035(12) -0.0047(12)
C15 0.0198(15) 0.0207(16) 0.0235(16) -0.0059(13) -0.0043(12) -0.0053(12)
C16 0.0252(16) 0.0247(17) 0.0244(16) -0.0090(13) -0.0059(13) -0.0086(13)
C17 0.0302(17) 0.0258(18) 0.0247(16) -0.0034(13) -0.0087(13) -0.0094(14)
C18 0.0233(16) 0.0227(17) 0.0253(16) -0.0059(13) -0.0037(13) -0.0064(13)
C19 0.0379(19) 0.0240(18) 0.0264(17) -0.0076(14) -0.0046(14) -0.0027(14)
C20 0.049(2) 0.0199(17) 0.0264(18) -0.0039(14) -0.0035(15) -0.0007(15)
C21 0.0321(18) 0.0270(18) 0.0297(18) -0.0127(14) -0.0042(14) -0.0071(14)
C22 0.0192(15) 0.0201(16) 0.0269(16) -0.0087(13) -0.0015(12) -0.0049(12)
C23 0.0167(15) 0.0222(16) 0.0277(16) -0.0091(13) -0.0026(12) -0.0067(12)
C24 0.0174(15) 0.0184(16) 0.0247(16) -0.0045(13) -0.0049(12) -0.0047(12)
C25 0.0191(15) 0.0216(16) 0.0232(16) -0.0068(13) -0.0014(12) -0.0063(12)
C26 0.0180(15) 0.0185(16) 0.0232(16) -0.0064(12) -0.0032(12) -0.0033(12)
C27 0.0220(16) 0.0212(16) 0.0267(17) -0.0067(13) -0.0098(13) -0.0037(13)
C28 0.0283(17) 0.0201(16) 0.0246(16) -0.0022(13) -0.0064(13) -0.0102(13)
C29 0.0343(18) 0.0234(17) 0.0197(16) -0.0028(13) -0.0096(13) -0.0071(14)
C30 0.0244(16) 0.0228(16) 0.0294(17) -0.0075(13) -0.0113(13) -0.0053(13)
C31 0.0237(16) 0.0196(16) 0.0233(16) -0.0026(13) -0.0025(13) -0.0056(13)
C32 0.0265(17) 0.0231(16) 0.0222(16) -0.0075(13) -0.0064(13) -0.0022(13)
C33 0.0369(18) 0.0229(17) 0.0247(17) -0.0035(13) -0.0120(14) -0.0074(14)
C34 0.0264(17) 0.0244(17) 0.0308(17) -0.0098(14) -0.0081(14) -0.0032(13)
C35 0.0330(18) 0.0303(18) 0.0302(17) -0.0083(14) -0.0106(14) -0.0108(14)
C36 0.0344(18) 0.0345(19) 0.0287(18) -0.0141(15) -0.0067(14) -0.0092(15)
C37 0.0345(18) 0.0330(19) 0.0286(17) -0.0113(14) -0.0049(14) -0.0090(15)
C38 0.0365(19) 0.036(2) 0.0300(18) -0.0113(15) -0.0088(15) -0.0090(15)
C39 0.037(2) 0.0343(19) 0.041(2) -0.0142(16) -0.0124(16) -0.0064(15)
C40 0.0357(19) 0.040(2) 0.041(2) -0.0119(16) -0.0144(16) -0.0070(16)
C41 0.038(2) 0.040(2) 0.0362(19) -0.0108(16) -0.0089(16) -0.0123(16)
C42 0.044(2) 0.049(2) 0.040(2) -0.0156(17) -0.0061(17) -0.0183(18)
C43 0.0260(17) 0.0172(16) 0.0315(17) -0.0040(13) -0.0101(13) -0.0017(13)
C44 0.054(2) 0.0220(18) 0.058(2) -0.0059(16) -0.0291(19) -0.0087(16)
C45 0.042(2) 0.027(2) 0.054(2) -0.0063(17) 0.0030(18) 0.0042(16)
C46 0.052(2) 0.0229(18) 0.0311(18) -0.0027(14) -0.0134(16) -0.0062(15)
C47 0.0268(16) 0.0139(15) 0.0239(16) -0.0046(12) -0.0081(13) -0.0056(12)
C48 0.0295(17) 0.0203(16) 0.0228(16) -0.0091(13) -0.0055(13) -0.0032(13)
C49 0.0256(16) 0.0209(16) 0.0261(16) -0.0068(13) -0.0076(13) -0.0017(13)
C50 0.0258(17) 0.0215(16) 0.0235(16) -0.0036(13) -0.0079(13) -0.0075(13)
C51 0.0310(18) 0.0229(16) 0.0211(16) -0.0056(13) -0.0064(13) -0.0063(14)
C52 0.0189(15) 0.0219(16) 0.0264(16) -0.0080(13) -0.0038(13) -0.0047(12)
C53 0.0221(16) 0.0311(18) 0.0316(17) -0.0105(14) -0.0059(13) -0.0030(14)
C54 0.0205(16) 0.0373(19) 0.0269(17) -0.0060(14) -0.0063(13) -0.0071(14)
C55 0.0243(17) 0.0359(19) 0.0288(17) -0.0100(14) -0.0063(13) -0.0062(14)
C56 0.0275(17) 0.0377(19) 0.0284(17) -0.0080(15) -0.0041(14) -0.0086(15)
C57 0.0327(18) 0.041(2) 0.0301(18) -0.0122(15) -0.0083(15) -0.0070(15)
C58 0.0309(18) 0.039(2) 0.0273(17) -0.0101(15) -0.0079(14) -0.0065(15)
C59 0.0304(18) 0.0353(19) 0.0304(18) -0.0111(15) -0.0079(14) -0.0038(15)
C60 0.0332(19) 0.0349(19) 0.0340(19) -0.0104(15) -0.0089(15) -0.0049(15)
C61 0.0307(18) 0.039(2) 0.0365(19) -0.0134(16) -0.0085(15) -0.0034(15)
C62 0.036(2) 0.047(2) 0.045(2) -0.0154(18) -0.0091(16) -0.0070(17)
C63 0.221(6) 0.018(2) 0.031(2) -0.0082(17) -0.032(3) 0.009(3)
C64 0.032(2) 0.0205(17) 0.051(2) -0.0063(15) -0.006(2) -0.005(2)
C65 0.031(2) 0.0217(18) 0.051(2) -0.0056(17) -0.008(2) -0.002(2)
C66 0.032(2) 0.0282(17) 0.0372(17) -0.0090(14) -0.0056(15) -0.0087(15)
C64A 0.032(2) 0.0207(18) 0.051(2) -0.0068(17) -0.006(2) -0.006(2)
C65A 0.031(2) 0.0210(17) 0.050(2) -0.0060(15) -0.008(2) -0.003(2)
C66A 0.033(2) 0.0295(17) 0.0370(17) -0.0090(14) -0.0061(15) -0.0059(15)

loop_
_atom_type_symbol
_atom_type_description
_atom_type_scat_dispersion_real
_atom_type_scat_dispersion_imag
_atom_type_scat_source
C C 0.0033 0.0016 'International Tables Vol C Tables 4.2.6.8 and 6.1.1.4'
H H 0.0000 0.0000 'International Tables Vol C Tables 4.2.6.8 and 6.1.1.4'
O O 0.0106 0.0060 'International Tables Vol C Tables 4.2.6.8 and 6.1.1.4'

loop_
_geom_angle_atom_site_label_1
_geom_angle_atom_site_label_2
_geom_angle_atom_site_label_3
_geom_angle
C30 O1 C33 117.5(2)
C50 O2 C53 117.9(2)
C2 C1 C22 121.6(3)
C2 C1 H1A 119.2
C22 C1 H1A 119.2
C1 C2 C3 122.1(3)
C1 C2 H2A 119.0
C3 C2 H2A 119.0
C4 C3 C24 119.3(3)
C4 C3 C2 123.3(3)
C24 C3 C2 117.4(3)
C3 C4 C25 118.5(2)
C3 C4 C5 123.0(2)
C25 C4 C5 118.5(2)
C6 C5 C4 119.5(2)
C6 C5 C27 116.7(2)
C4 C5 C27 123.4(2)
C5 C6 C7 123.4(3)
C5 C6 H6A 118.3
C7 C6 H6A 118.3
C8 C7 C26 120.0(3)
C8 C7 C6 122.3(3)
C26 C7 C6 117.5(3)
C9 C8 C7 122.6(3)
C9 C8 H8A 118.7
C7 C8 H8A 118.7
C10 C9 C8 117.0(3)
C10 C9 C43 121.7(3)
C8 C9 C43 121.3(3)
C9 C10 C11 122.4(3)
C9 C10 H10A 118.8
C11 C10 H10A 118.8
C10 C11 C26 120.1(3)
C10 C11 C12 122.0(3)
C26 C11 C12 117.8(3)
C13 C12 C11 123.7(3)
C13 C12 H12A 118.2
C11 C12 H12A 118.2
C12 C13 C14 120.0(3)
C12 C13 C47 114.4(2)
C14 C13 C47 125.4(2)
C15 C14 C25 118.7(2)
C15 C14 C13 123.9(2)
C25 C14 C13 117.4(2)
C14 C15 C24 119.1(2)
C14 C15 C16 123.6(3)
C24 C15 C16 117.2(2)
C17 C16 C15 122.5(3)
C17 C16 H16A 118.8
C15 C16 H16A 118.8
C16 C17 C18 121.5(3)
C16 C17 H17A 119.2
C18 C17 H17A 119.2
C19 C18 C23 119.8(3)
C19 C18 C17 122.4(3)
C23 C18 C17 117.7(3)
C20 C19 C18 122.3(3)
C20 C19 H19A 118.8
C18 C19 H19A 118.8
C21 C20 C19 117.2(3)
C21 C20 C63 122.2(3)
C19 C20 C63 120.6(3)
C22 C21 C20 122.8(3)
C22 C21 H21A 118.6
C20 C21 H21A 118.6
C21 C22 C23 119.7(3)
C21 C22 C1 122.3(3)
C23 C22 C1 118.0(3)
C22 C23 C18 118.1(3)
C22 C23 C24 120.9(3)
C18 C23 C24 121.0(3)
C15 C24 C3 121.1(3)
C15 C24 C23 119.6(2)
C3 C24 C23 119.3(2)
C26 C25 C4 118.8(2)
C26 C25 C14 120.2(2)
C4 C25 C14 121.0(3)
C11 C26 C7 117.8(3)
C11 C26 C25 120.7(3)
C7 C26 C25 121.5(2)
C28 C27 C32 117.7(3)
C28 C27 C5 121.1(3)
C32 C27 C5 121.2(3)
C29 C28 C27 122.0(3)
C29 C28 H28A 119.0
C27 C28 H28A 119.0
C28 C29 C30 119.5(3)
C28 C29 H29A 120.3
C30 C29 H29A 120.3
O1 C30 C29 124.9(3)
O1 C30 C31 115.4(2)
C29 C30 C31 119.7(3)
C32 C31 C30 120.1(3)
C32 C31 H31A 120.0
C30 C31 H31A 120.0
C31 C32 C27 121.1(3)
C31 C32 H32A 119.5
C27 C32 H32A 119.5
O1 C33 C34 108.8(2)
O1 C33 H33A 109.9
C34 C33 H33A 109.9
O1 C33 H33B 109.9
C34 C33 H33B 109.9
H33A C33 H33B 108.3
C33 C34 C35 111.5(2)
C33 C34 H34A 109.3
C35 C34 H34A 109.3
C33 C34 H34B 109.3
C35 C34 H34B 109.3
H34A C34 H34B 108.0
C36 C35 C34 113.9(2)
C36 C35 H35A 108.8
C34 C35 H35A 108.8
C36 C35 H35B 108.8
C34 C35 H35B 108.8
H35A C35 H35B 107.7
C37 C36 C35 111.4(3)
C37 C36 H36A 109.4
C35 C36 H36A 109.4
C37 C36 H36B 109.4
C35 C36 H36B 109.4
H36A C36 H36B 108.0
C36 C37 C38 115.5(3)
C36 C37 H37A 108.4
C38 C37 H37A 108.4
C36 C37 H37B 108.4
C38 C37 H37B 108.4
H37A C37 H37B 107.5
C39 C38 C37 113.7(3)
C39 C38 H38A 108.8
C37 C38 H38A 108.8
C39 C38 H38B 108.8
C37 C38 H38B 108.8
H38A C38 H38B 107.7
C38 C39 C40 113.7(3)
C38 C39 H39A 108.8
C40 C39 H39A 108.8
C38 C39 H39B 108.8
C40 C39 H39B 108.8
H39A C39 H39B 107.7
C41 C40 C39 114.3(3)
C41 C40 H40A 108.7
C39 C40 H40A 108.7
C41 C40 H40B 108.7
C39 C40 H40B 108.7
H40A C40 H40B 107.6
C40 C41 C42 112.1(3)
C40 C41 H41A 109.2
C42 C41 H41A 109.2
C40 C41 H41B 109.2
C42 C41 H41B 109.2
H41A C41 H41B 107.9
C41 C42 H42A 109.5
C41 C42 H42B 109.5
H42A C42 H42B 109.5
C41 C42 H42C 109.5
H42A C42 H42C 109.5
H42B C42 H42C 109.5
C46 C43 C44 108.3(3)
C46 C43 C9 112.0(2)
C44 C43 C9 111.8(2)
C46 C43 C45 108.8(2)
C44 C43 C45 107.8(3)
C9 C43 C45 108.1(2)
C43 C44 H44A 109.5
C43 C44 H44B 109.5
H44A C44 H44B 109.5
C43 C44 H44C 109.5
H44A C44 H44C 109.5
H44B C44 H44C 109.5
C43 C45 H45A 109.5
C43 C45 H45B 109.5
H45A C45 H45B 109.5
C43 C45 H45C 109.5
H45A C45 H45C 109.5
H45B C45 H45C 109.5
C43 C46 H46A 109.5
C43 C46 H46B 109.5
H46A C46 H46B 109.5
C43 C46 H46C 109.5
H46A C46 H46C 109.5
H46B C46 H46C 109.5
C52 C47 C48 117.8(3)
C52 C47 C13 120.4(2)
C48 C47 C13 121.5(3)
C47 C48 C49 121.7(3)
C47 C48 H48A 119.1
C49 C48 H48A 119.1
C50 C49 C48 119.5(3)
C50 C49 H49A 120.3
C48 C49 H49A 120.3
O2 C50 C49 124.9(3)
O2 C50 C51 115.5(3)
C49 C50 C51 119.7(3)
C52 C51 C50 120.0(3)
C52 C51 H51A 120.0
C50 C51 H51A 120.0
C51 C52 C47 121.3(3)
C51 C52 H52A 119.3
C47 C52 H52A 119.3
O2 C53 C54 107.5(2)
O2 C53 H53A 110.2
C54 C53 H53A 110.2
O2 C53 H53B 110.2
C54 C53 H53B 110.2
H53A C53 H53B 108.5
C53 C54 C55 114.2(2)
C53 C54 H54A 108.7
C55 C54 H54A 108.7
C53 C54 H54B 108.7
C55 C54 H54B 108.7
H54A C54 H54B 107.6
C54 C55 C56 112.8(2)
C54 C55 H55A 109.0
C56 C55 H55A 109.0
C54 C55 H55B 109.0
C56 C55 H55B 109.0
H55A C55 H55B 107.8
C55 C56 C57 114.6(3)
C55 C56 H56A 108.6
C57 C56 H56A 108.6
C55 C56 H56B 108.6
C57 C56 H56B 108.6
H56A C56 H56B 107.6
C56 C57 C58 114.1(3)
C56 C57 H57A 108.7
C58 C57 H57A 108.7
C56 C57 H57B 108.7
C58 C57 H57B 108.7
H57A C57 H57B 107.6
C57 C58 C59 113.8(3)
C57 C58 H58A 108.8
C59 C58 H58A 108.8
C57 C58 H58B 108.8
C59 C58 H58B 108.8
H58A C58 H58B 107.7
C60 C59 C58 113.6(2)
C60 C59 H59A 108.8
C58 C59 H59A 108.8
C60 C59 H59B 108.8
C58 C59 H59B 108.8
H59A C59 H59B 107.7
C59 C60 C61 114.1(3)
C59 C60 H60A 108.7
C61 C60 H60A 108.7
C59 C60 H60B 108.7
C61 C60 H60B 108.7
H60A C60 H60B 107.6
C62 C61 C60 113.8(3)
C62 C61 H61A 108.8
C60 C61 H61A 108.8
C62 C61 H61B 108.8
C60 C61 H61B 108.8
H61A C61 H61B 107.7
C61 C62 H62A 109.5
C61 C62 H62B 109.5
H62A C62 H62B 109.5
C61 C62 H62C 109.5
H62A C62 H62C 109.5
H62B C62 H62C 109.5
C65A C63 C64 25.0(3)
C65A C63 C66A 121.4(6)
C64 C63 C66A 127.2(6)
C65A C63 C66 124.3(6)
C64 C63 C66 122.1(6)
C66A C63 C66 15.7(6)
C65A C63 C20 119.3(4)
C64 C63 C20 115.8(4)
C66A C63 C20 116.3(5)
C66 C63 C20 116.4(5)
C65A C63 C65 72.6(4)
C64 C63 C65 97.6(5)
C66A C63 C65 81.2(5)
C66 C63 C65 96.6(5)
C20 C63 C65 99.9(4)
C65A C63 C64A 93.9(5)
C64 C63 C64A 69.4(4)
C66A C63 C64A 97.2(5)
C66 C63 C64A 81.6(5)
C20 C63 C64A 96.4(4)
C65 C63 C64A 162.5(3)
C65A C64 C63 74.1(12)
C65A C64 C64A 139.9(15)
C63 C64 C64A 67.5(4)
C65A C64 H64A 83.3
C63 C64 H64A 109.5
C64A C64 H64A 119.5
C65A C64 H64B 163.7
C63 C64 H64B 109.5
C64A C64 H64B 42.3
H64A C64 H64B 109.5
C65A C64 H64C 55.3
C63 C64 H64C 109.5
C64A C64 H64C 129.1
H64A C64 H64C 109.5
H64B C64 H64C 109.5
C63 C65 C65A 42.4(3)
C63 C65 H65A 109.5
C65A C65 H65A 151.9
C63 C65 H65B 109.5
C65A C65 H65B 85.7
H65A C65 H65B 109.5
C63 C65 H65C 109.5
C65A C65 H65C 86.0
H65A C65 H65C 109.5
H65B C65 H65C 109.5
C63 C66 H66A 109.5
C63 C66 H66B 109.5
H66A C66 H66B 109.5
C63 C66 H66C 109.5
H66A C66 H66C 109.5
H66B C66 H66C 109.5
C63 C64A C64 43.2(3)
C63 C64A H64D 109.5
C64 C64A H64D 152.4
C63 C64A H64E 109.5
C64 C64A H64E 88.2
H64D C64A H64E 109.5
C63 C64A H64F 109.5
C64 C64A H64F 82.8
H64D C64A H64F 109.5
H64E C64A H64F 109.5
C64 C65A C63 80.9(13)
C64 C65A C65 145.9(15)
C63 C65A C65 65.0(4)
C64 C65A H65D 73.1
C63 C65A H65D 109.5
C65 C65A H65D 117.7
C64 C65A H65E 58.4
C63 C65A H65E 109.5
C65 C65A H65E 131.6
H65D C65A H65E 109.5
C64 C65A H65F 166.9
C63 C65A H65F 109.5
C65 C65A H65F 45.1
H65D C65A H65F 109.5
H65E C65A H65F 109.5
C63 C66A H66D 109.5
C63 C66A H66E 109.5
H66D C66A H66E 109.5
C63 C66A H66F 109.5
H66D C66A H66F 109.5
H66E C66A H66F 109.5

loop_
_geom_bond_atom_site_label_1
_geom_bond_atom_site_label_2
_geom_bond_distance
O1 C30 1.368(3)
O1 C33 1.425(3)
O2 C50 1.370(3)
O2 C53 1.436(3)
C1 C2 1.343(4)
C1 C22 1.425(4)
C1 H1A 0.9500
C2 C3 1.446(4)
C2 H2A 0.9500
C3 C4 1.412(4)
C3 C24 1.424(4)
C4 C25 1.433(4)
C4 C5 1.462(4)
C5 C6 1.355(4)
C5 C27 1.488(4)
C6 C7 1.421(4)
C6 H6A 0.9500
C7 C8 1.395(4)
C7 C26 1.414(4)
C8 C9 1.392(4)
C8 H8A 0.9500
C9 C10 1.385(4)
C9 C43 1.534(4)
C10 C11 1.401(4)
C10 H10A 0.9500
C11 C26 1.410(4)
C11 C12 1.415(4)
C12 C13 1.356(4)
C12 H12A 0.9500
C13 C14 1.459(4)
C13 C47 1.498(4)
C14 C15 1.417(4)
C14 C25 1.435(4)
C15 C24 1.424(4)
C15 C16 1.436(4)
C16 C17 1.350(4)
C16 H16A 0.9500
C17 C18 1.426(4)
C17 H17A 0.9500
C18 C19 1.392(4)
C18 C23 1.417(4)
C19 C20 1.390(4)
C19 H19A 0.9500
C20 C21 1.388(4)
C20 C63 1.515(5)
C21 C22 1.387(4)
C21 H21A 0.9500
C22 C23 1.414(4)
C23 C24 1.434(4)
C25 C26 1.430(4)
C27 C28 1.387(4)
C27 C32 1.397(4)
C28 C29 1.380(4)
C28 H28A 0.9500
C29 C30 1.386(4)
C29 H29A 0.9500
C30 C31 1.388(4)
C31 C32 1.379(4)
C31 H31A 0.9500
C32 H32A 0.9500
C33 C34 1.502(4)
C33 H33A 0.9900
C33 H33B 0.9900
C34 C35 1.518(4)
C34 H34A 0.9900
C34 H34B 0.9900
C35 C36 1.516(4)
C35 H35A 0.9900
C35 H35B 0.9900
C36 C37 1.509(4)
C36 H36A 0.9900
C36 H36B 0.9900
C37 C38 1.534(4)
C37 H37A 0.9900
C37 H37B 0.9900
C38 C39 1.517(4)
C38 H38A 0.9900
C38 H38B 0.9900
C39 C40 1.525(4)
C39 H39A 0.9900
C39 H39B 0.9900
C40 C41 1.512(4)
C40 H40A 0.9900
C40 H40B 0.9900
C41 C42 1.511(4)
C41 H41A 0.9900
C41 H41B 0.9900
C42 H42A 0.9800
C42 H42B 0.9800
C42 H42C 0.9800
C43 C46 1.523(4)
C43 C44 1.529(4)
C43 C45 1.534(4)
C44 H44A 0.9800
C44 H44B 0.9800
C44 H44C 0.9800
C45 H45A 0.9800
C45 H45B 0.9800
C45 H45C 0.9800
C46 H46A 0.9800
C46 H46B 0.9800
C46 H46C 0.9800
C47 C52 1.386(4)
C47 C48 1.387(4)
C48 C49 1.387(4)
C48 H48A 0.9500
C49 C50 1.380(4)
C49 H49A 0.9500
C50 C51 1.389(4)
C51 C52 1.381(4)
C51 H51A 0.9500
C52 H52A 0.9500
C53 C54 1.501(4)
C53 H53A 0.9900
C53 H53B 0.9900
C54 C55 1.515(4)
C54 H54A 0.9900
C54 H54B 0.9900
C55 C56 1.519(4)
C55 H55A 0.9900
C55 H55B 0.9900
C56 C57 1.519(4)
C56 H56A 0.9900
C56 H56B 0.9900
C57 C58 1.521(4)
C57 H57A 0.9900
C57 H57B 0.9900
C58 C59 1.523(4)
C58 H58A 0.9900
C58 H58B 0.9900
C59 C60 1.519(4)
C59 H59A 0.9900
C59 H59B 0.9900
C60 C61 1.528(4)
C60 H60A 0.9900
C60 H60B 0.9900
C61 C62 1.511(4)
C61 H61A 0.9900
C61 H61B 0.9900
C62 H62A 0.9800
C62 H62B 0.9800
C62 H62C 0.9800
C63 C65A 1.390(8)
C63 C64 1.428(8)
C63 C66A 1.434(10)
C63 C66 1.455(9)
C63 C65 1.868(8)
C63 C64A 1.926(8)
C64 C65A 0.612(8)
C64 C64A 1.952(10)
C64 H64A 0.9800
C64 H64B 0.9800
C64 H64C 0.9800
C65 C65A 1.966(10)
C65 H65A 0.9800
C65 H65B 0.9800
C65 H65C 0.9800
C66 H66A 0.9800
C66 H66B 0.9800
C66 H66C 0.9800
C64A H64D 0.9800
C64A H64E 0.9800
C64A H64F 0.9800
C65A H65D 0.9800
C65A H65E 0.9800
C65A H65F 0.9800
C66A H66D 0.9800
C66A H66E 0.9800
C66A H66F 0.9800

loop_
_geom_torsion_atom_site_label_1
_geom_torsion_atom_site_label_2
_geom_torsion_atom_site_label_3
_geom_torsion_atom_site_label_4
_geom_torsion
C22 C1 C2 C3 0.8(4)
C1 C2 C3 C4 -174.7(3)
C1 C2 C3 C24 7.0(4)
C24 C3 C4 C25 15.2(4)
C2 C3 C4 C25 -163.1(2)
C24 C3 C4 C5 -166.6(2)
C2 C3 C4 C5 15.1(4)
C3 C4 C5 C6 -168.8(3)
C25 C4 C5 C6 9.5(4)
C3 C4 C5 C27 18.9(4)
C25 C4 C5 C27 -162.9(3)
C4 C5 C6 C7 -3.1(4)
C27 C5 C6 C7 169.7(3)
C5 C6 C7 C8 -179.9(3)
C5 C6 C7 C26 -4.5(4)
C26 C7 C8 C9 -0.2(4)
C6 C7 C8 C9 175.1(3)
C7 C8 C9 C10 -0.8(4)
C7 C8 C9 C43 -178.9(3)
C8 C9 C10 C11 1.0(4)
C43 C9 C10 C11 179.1(3)
C9 C10 C11 C26 -0.1(4)
C9 C10 C11 C12 177.5(3)
C10 C11 C12 C13 -178.0(3)
C26 C11 C12 C13 -0.3(4)
C11 C12 C13 C14 -2.4(4)
C11 C12 C13 C47 173.4(3)
C12 C13 C14 C15 -175.0(3)
C47 C13 C14 C15 9.6(4)
C12 C13 C14 C25 4.2(4)
C47 C13 C14 C25 -171.1(3)
C25 C14 C15 C24 12.3(4)
C13 C14 C15 C24 -168.5(2)
C25 C14 C15 C16 -165.7(3)
C13 C14 C15 C16 13.5(4)
C14 C15 C16 C17 -176.7(3)
C24 C15 C16 C17 5.2(4)
C15 C16 C17 C18 0.6(4)
C16 C17 C18 C19 179.3(3)
C16 C17 C18 C23 -3.4(4)
C23 C18 C19 C20 1.1(5)
C17 C18 C19 C20 178.3(3)
C18 C19 C20 C21 -0.5(5)
C18 C19 C20 C63 178.9(4)
C19 C20 C21 C22 -0.2(5)
C63 C20 C21 C22 -179.7(4)
C20 C21 C22 C23 0.4(4)
C20 C21 C22 C1 178.9(3)
C2 C1 C22 C21 175.6(3)
C2 C1 C22 C23 -5.8(4)
C21 C22 C23 C18 0.2(4)
C1 C22 C23 C18 -178.4(2)
C21 C22 C23 C24 -178.5(3)
C1 C22 C23 C24 2.9(4)
C19 C18 C23 C22 -0.9(4)
C17 C18 C23 C22 -178.2(2)
C19 C18 C23 C24 177.8(3)
C17 C18 C23 C24 0.5(4)
C14 C15 C24 C3 -7.0(4)
C16 C15 C24 C3 171.2(2)
C14 C15 C24 C23 173.9(2)
C16 C15 C24 C23 -7.9(4)
C4 C3 C24 C15 -7.1(4)
C2 C3 C24 C15 171.3(2)
C4 C3 C24 C23 172.1(2)
C2 C3 C24 C23 -9.5(4)
C22 C23 C24 C15 -176.0(2)
C18 C23 C24 C15 5.3(4)
C22 C23 C24 C3 4.8(4)
C18 C23 C24 C3 -173.8(3)
C3 C4 C25 C26 170.2(2)
C5 C4 C25 C26 -8.0(4)
C3 C4 C25 C14 -9.8(4)
C5 C4 C25 C14 171.9(2)
C15 C14 C25 C26 175.9(2)
C13 C14 C25 C26 -3.4(4)
C15 C14 C25 C4 -4.0(4)
C13 C14 C25 C4 176.7(2)
C10 C11 C26 C7 -1.0(4)
C12 C11 C26 C7 -178.6(3)
C10 C11 C26 C25 178.9(3)
C12 C11 C26 C25 1.2(4)
C8 C7 C26 C11 1.1(4)
C6 C7 C26 C11 -174.4(2)
C8 C7 C26 C25 -178.7(3)
C6 C7 C26 C25 5.8(4)
C4 C25 C26 C11 -179.3(2)
C14 C25 C26 C11 0.8(4)
C4 C25 C26 C7 0.5(4)
C14 C25 C26 C7 -179.4(3)
C6 C5 C27 C28 55.9(4)
C4 C5 C27 C28 -131.6(3)
C6 C5 C27 C32 -120.2(3)
C4 C5 C27 C32 52.3(4)
C32 C27 C28 C29 0.2(4)
C5 C27 C28 C29 -176.0(3)
C27 C28 C29 C30 1.5(4)
C33 O1 C30 C29 7.2(4)
C33 O1 C30 C31 -172.2(2)
C28 C29 C30 O1 178.4(3)
C28 C29 C30 C31 -2.3(4)
O1 C30 C31 C32 -179.3(2)
C29 C30 C31 C32 1.3(4)
C30 C31 C32 C27 0.5(4)
C28 C27 C32 C31 -1.2(4)
C5 C27 C32 C31 175.0(3)
C30 O1 C33 C34 177.0(2)
O1 C33 C34 C35 -165.5(2)
C33 C34 C35 C36 -174.2(3)
C34 C35 C36 C37 -176.1(3)
C35 C36 C37 C38 179.3(3)
C36 C37 C38 C39 63.5(4)
C37 C38 C39 C40 159.7(3)
C38 C39 C40 C41 58.6(4)
C39 C40 C41 C42 -179.7(3)
C10 C9 C43 C46 151.1(3)
C8 C9 C43 C46 -30.9(4)
C10 C9 C43 C44 29.3(4)
C8 C9 C43 C44 -152.7(3)
C10 C9 C43 C45 -89.1(3)
C8 C9 C43 C45 88.9(3)
C12 C13 C47 C52 65.6(3)
C14 C13 C47 C52 -118.8(3)
C12 C13 C47 C48 -107.1(3)
C14 C13 C47 C48 68.5(4)
C52 C47 C48 C49 -1.5(4)
C13 C47 C48 C49 171.4(3)
C47 C48 C49 C50 0.6(4)
C53 O2 C50 C49 1.0(4)
C53 O2 C50 C51 -178.6(2)
C48 C49 C50 O2 -177.9(2)
C48 C49 C50 C51 1.6(4)
O2 C50 C51 C52 176.8(2)
C49 C50 C51 C52 -2.9(4)
C50 C51 C52 C47 1.9(4)
C48 C47 C52 C51 0.2(4)
C13 C47 C52 C51 -172.8(2)
C50 O2 C53 C54 -177.8(2)
O2 C53 C54 C55 -66.9(3)
C53 C54 C55 C56 174.0(2)
C54 C55 C56 C57 173.4(3)
C55 C56 C57 C58 -176.0(3)
C56 C57 C58 C59 173.0(3)
C57 C58 C59 C60 177.3(3)
C58 C59 C60 C61 -179.9(3)
C59 C60 C61 C62 -70.6(4)
C21 C20 C63 C65A -171.6(5)
C19 C20 C63 C65A 9.0(8)
C21 C20 C63 C64 -143.5(5)
C19 C20 C63 C64 37.0(7)
C21 C20 C63 C66A 27.9(7)
C19 C20 C63 C66A -151.5(5)
C21 C20 C63 C66 10.4(7)
C19 C20 C63 C66 -169.0(5)
C21 C20 C63 C65 112.9(4)
C19 C20 C63 C65 -66.5(4)
C21 C20 C63 C64A -73.4(4)
C19 C20 C63 C64A 107.1(4)
C66A C63 C64 C65A 85.3(15)
C66 C63 C64 C65A 103.3(14)
C20 C63 C64 C65A -104.3(13)
C65 C63 C64 C65A 0.6(13)
C64A C63 C64 C65A 168.5(14)
C65A C63 C64 C64A -168.5(14)
C66A C63 C64 C64A -83.2(8)
C66 C63 C64 C64A -65.2(7)
C20 C63 C64 C64A 87.1(5)
C65 C63 C64 C64A -167.9(3)
C64 C63 C65 C65A -0.3(6)
C66A C63 C65 C65A -126.9(6)
C66 C63 C65 C65A -123.9(6)
C20 C63 C65 C65A 117.7(4)
C64A C63 C65 C65A -40.9(12)
C64A C64 C65A C63 16.6(19)
C63 C64 C65A C65 -1(2)
C64A C64 C65A C65 16(4)
C66A C63 C65A C64 -111.7(14)
C66 C63 C65A C64 -93.3(14)
C20 C63 C65A C64 88.8(14)
C65 C63 C65A C64 -179.4(14)
C64A C63 C65A C64 -10.8(13)
C64 C63 C65A C65 179.4(14)
C66A C63 C65A C65 67.7(7)
C66 C63 C65A C65 86.0(7)
C20 C63 C65A C65 -91.8(5)
C64A C63 C65A C65 168.6(3)
